data_7104602
loop_
_publ_author_name
'Kitson, Philip J'
'Parenty, Alexis D C'
'Richmond, Craig J'
'Long, De-Liang'
'Cronin, Leroy'

_publ_section_title
;
 A new C-C bond forming annulation reaction leading to pH switchable
 heterocycles.
;
_journal_issue 27
_journal_name_full 'Chemical communications (Cambridge, England)'
_journal_page_first 4067
_journal_page_last 4069
_journal_paper_doi 10.1039/b905383b
_journal_volume 34
_journal_year 2009
_chemical_formula_sum 'C24 H17 N O2'
_chemical_formula_weight 351.39
_chemical_name_systematic
;
?
;
_space_group_IT_number 2
_symmetry_cell_setting triclinic
_symmetry_space_group_name_Hall '-P 1'
_symmetry_space_group_name_H-M 'P -1'
_atom_sites_solution_hydrogens geom
_atom_sites_solution_primary direct
_atom_sites_solution_secondary difmap
_audit_creation_method SHELXL-97
_cell_angle_alpha 98.758(4)
_cell_angle_beta 97.634(4)
_cell_angle_gamma 97.453(3)
_cell_formula_units_Z 2
_cell_length_a 6.2544(4)
_cell_length_b 11.5568(8)
_cell_length_c 11.9526(6)
_cell_measurement_reflns_used 7219
_cell_measurement_temperature 150(2)
_cell_measurement_theta_max 25.35
_cell_measurement_theta_min 1.41
_cell_volume 836.33(9)
_computing_cell_refinement 'HKL Scalepack (Otwinowski & Minor 1997)'
_computing_data_collection 'Collect (Nonius BV, 1997-2000)'
_computing_data_reduction 'HKL Denzo and Scalepack (Otwinowski & Minor 1997)'
_computing_structure_refinement 'SHELXL-97 (Sheldrick, 1997)'
_computing_structure_solution 'SHELXS-97 (Sheldrick, 1997)'
_diffrn_ambient_temperature 150(2)
_diffrn_measured_fraction_theta_full 0.996
_diffrn_measured_fraction_theta_max 0.996
_diffrn_measurement_device_type 'Nonius Kappa CCD'
_diffrn_measurement_method '\w scans'
_diffrn_radiation_monochromator graphite
_diffrn_radiation_source 'fine-focus sealed tube'
_diffrn_radiation_type MoK\a
_diffrn_radiation_wavelength 0.71073
_diffrn_reflns_av_R_equivalents 0.0427
_diffrn_reflns_av_sigmaI/netI 0.0655
_diffrn_reflns_limit_h_max 7
_diffrn_reflns_limit_h_min -7
_diffrn_reflns_limit_k_max 13
_diffrn_reflns_limit_k_min -13
_diffrn_reflns_limit_l_max 14
_diffrn_reflns_limit_l_min -14
_diffrn_reflns_number 10103
_diffrn_reflns_theta_full 25.48
_diffrn_reflns_theta_max 25.48
_diffrn_reflns_theta_min 1.75
_diffrn_standards_decay_% 0
_diffrn_standards_interval_count 0
_diffrn_standards_interval_time .
_diffrn_standards_number 0
_exptl_absorpt_coefficient_mu 0.089
_exptl_absorpt_correction_T_max 0.9877
_exptl_absorpt_correction_T_min 0.9756
_exptl_absorpt_correction_type empirical
_exptl_absorpt_process_details SADABS
_exptl_crystal_colour colourless
_exptl_crystal_density_diffrn 1.395
_exptl_crystal_density_meas ?
_exptl_crystal_density_method 'not measured'
_exptl_crystal_description block
_exptl_crystal_F_000 368
_exptl_crystal_size_max 0.28
_exptl_crystal_size_mid 0.14
_exptl_crystal_size_min 0.14
_refine_diff_density_max 0.20
_refine_diff_density_min -0.23
_refine_diff_density_rms 0.05
_refine_ls_extinction_coef none
_refine_ls_extinction_method none
_refine_ls_goodness_of_fit_ref 1.061
_refine_ls_hydrogen_treatment riding
_refine_ls_matrix_type full
_refine_ls_number_parameters 244
_refine_ls_number_reflns 3106
_refine_ls_number_restraints 0
_refine_ls_restrained_S_all 1.061
_refine_ls_R_factor_all 0.1007
_refine_ls_R_factor_gt 0.0481
_refine_ls_shift/su_max 0.001
_refine_ls_shift/su_mean 0.000
_refine_ls_structure_factor_coef Fsqd
_refine_ls_weighting_details 'calc w=1/[\s^2^(Fo^2^)+(0.0390P)^2^+0.2417P] where P=(Fo^2^+2Fc^2^)/3'
_refine_ls_weighting_scheme calc
_refine_ls_wR_factor_gt 0.0909
_refine_ls_wR_factor_ref 0.1075
_reflns_number_gt 1965
_reflns_number_total 3106
_reflns_threshold_expression >2sigma(I)
_cod_data_source_file b905383b.txt
_cod_data_source_block pk514
_cod_depositor_comments
;
The following automatic conversions were performed:

'_exptl_crystal_density_meas' value 'none' was changed to '?' - the
value is perceived as not measured.

Automatic conversion script
Id: cif_fix_values 3008 2015-01-20 13:52:24Z robertas 
;
_cod_original_sg_symbol_H-M P-1
_cod_database_code 7104602

loop_
_symmetry_equiv_pos_as_xyz
'x, y, z'
'-x, -y, -z'

loop_
_atom_site_label
_atom_site_type_symbol
_atom_site_fract_x
_atom_site_fract_y
_atom_site_fract_z
_atom_site_U_iso_or_equiv
_atom_site_adp_type
_atom_site_occupancy
_atom_site_symmetry_multiplicity
_atom_site_calc_flag
_atom_site_refinement_flags
_atom_site_disorder_assembly
_atom_site_disorder_group
O1 O -0.3168(2) 0.51765(14) 0.38868(12) 0.0271(4) Uani 1 1 d . . .
O2 O 0.2873(2) 0.81286(14) 0.40034(13) 0.0327(4) Uani 1 1 d . . .
N1 N 0.1179(3) 0.63656(16) 0.16931(14) 0.0234(5) Uani 1 1 d . . .
C1 C 0.1488(3) 0.66735(19) 0.06538(17) 0.0195(5) Uani 1 1 d . . .
C2 C 0.3070(3) 0.62385(19) 0.00511(18) 0.0247(6) Uani 1 1 d . . .
H2 H 0.3935 0.5709 0.0357 0.030 Uiso 1 1 calc R . .
C3 C 0.3387(4) 0.6572(2) -0.09845(19) 0.0289(6) Uani 1 1 d . . .
H3 H 0.4478 0.6276 -0.1380 0.035 Uiso 1 1 calc R . .
C4 C 0.2123(4) 0.7334(2) -0.14494(19) 0.0293(6) Uani 1 1 d . . .
H4 H 0.2310 0.7543 -0.2173 0.035 Uiso 1 1 calc R . .
C5 C 0.0589(4) 0.7787(2) -0.08477(18) 0.0269(6) Uani 1 1 d . . .
H5 H -0.0265 0.8315 -0.1164 0.032 Uiso 1 1 calc R . .
C6 C 0.0262(3) 0.74901(19) 0.02133(17) 0.0201(5) Uani 1 1 d . . .
C7 C -0.1262(3) 0.80227(19) 0.09079(17) 0.0194(5) Uani 1 1 d . . .
C8 C -0.2262(3) 0.8976(2) 0.06264(18) 0.0246(5) Uani 1 1 d . . .
H8 H -0.1904 0.9315 -0.0013 0.030 Uiso 1 1 calc R . .
C9 C -0.3753(3) 0.9439(2) 0.12492(18) 0.0249(6) Uani 1 1 d . . .
H9 H -0.4402 1.0090 0.1041 0.030 Uiso 1 1 calc R . .
C10 C -0.4299(3) 0.89486(19) 0.21802(18) 0.0226(5) Uani 1 1 d . . .
H10 H -0.5357 0.9245 0.2600 0.027 Uiso 1 1 calc R . .
C11 C -0.3292(3) 0.80256(19) 0.24937(17) 0.0211(5) Uani 1 1 d . . .
H11 H -0.3651 0.7700 0.3141 0.025 Uiso 1 1 calc R . .
C12 C -0.1765(3) 0.75631(18) 0.18817(17) 0.0177(5) Uani 1 1 d . . .
C13 C -0.0805(3) 0.64924(19) 0.21739(16) 0.0198(5) Uani 1 1 d . . .
H13 H -0.1901 0.5773 0.1836 0.024 Uiso 1 1 calc R . .
C14 C 0.2305(4) 0.5496(2) 0.21919(18) 0.0246(5) Uani 1 1 d . . .
H14A H 0.3905 0.5749 0.2327 0.029 Uiso 1 1 calc R . .
H14B H 0.1961 0.4713 0.1684 0.029 Uiso 1 1 calc R . .
C15 C 0.1434(3) 0.5444(2) 0.33275(18) 0.0246(5) Uani 1 1 d . . .
H15A H 0.2655 0.5594 0.3975 0.030 Uiso 1 1 calc R . .
H15B H 0.0581 0.4656 0.3311 0.030 Uiso 1 1 calc R . .
C16 C -0.0036(3) 0.64185(19) 0.34578(17) 0.0189(5) Uani 1 1 d . . .
C17 C -0.1892(3) 0.6096(2) 0.41175(17) 0.0202(5) Uani 1 1 d . . .
C18 C -0.1849(3) 0.70876(19) 0.50743(17) 0.0199(5) Uani 1 1 d . . .
C19 C -0.3279(3) 0.7226(2) 0.58583(18) 0.0251(6) Uani 1 1 d . . .
H19 H -0.4467 0.6625 0.5860 0.030 Uiso 1 1 calc R . .
C20 C -0.2913(4) 0.8274(2) 0.66394(18) 0.0300(6) Uani 1 1 d . . .
H20 H -0.3888 0.8400 0.7176 0.036 Uiso 1 1 calc R . .
C21 C -0.1149(4) 0.9148(2) 0.66557(18) 0.0293(6) Uani 1 1 d . . .
H21 H -0.0941 0.9858 0.7201 0.035 Uiso 1 1 calc R . .
C22 C 0.0305(4) 0.8995(2) 0.58898(17) 0.0253(6) Uani 1 1 d . . .
H22 H 0.1534 0.9580 0.5912 0.030 Uiso 1 1 calc R . .
C23 C -0.0089(3) 0.79603(19) 0.50868(16) 0.0193(5) Uani 1 1 d . . .
C24 C 0.1158(3) 0.7595(2) 0.41567(17) 0.0214(5) Uani 1 1 d . . .

loop_
_atom_site_aniso_label
_atom_site_aniso_U_11
_atom_site_aniso_U_22
_atom_site_aniso_U_33
_atom_site_aniso_U_23
_atom_site_aniso_U_13
_atom_site_aniso_U_12
O1 0.0290(9) 0.0232(10) 0.0276(9) 0.0053(7) 0.0040(7) -0.0023(8)
O2 0.0282(9) 0.0344(11) 0.0335(9) 0.0038(8) 0.0085(7) -0.0042(8)
N1 0.0260(10) 0.0276(12) 0.0226(10) 0.0099(8) 0.0086(8) 0.0151(9)
C1 0.0214(12) 0.0173(13) 0.0183(12) 0.0009(9) 0.0029(9) 0.0006(10)
C2 0.0256(13) 0.0219(14) 0.0259(13) -0.0001(10) 0.0046(10) 0.0050(10)
C3 0.0314(13) 0.0263(15) 0.0277(13) -0.0036(11) 0.0134(11) 0.0002(11)
C4 0.0387(14) 0.0280(15) 0.0229(13) 0.0061(11) 0.0130(11) 0.0013(12)
C5 0.0313(13) 0.0273(15) 0.0225(12) 0.0062(10) 0.0048(10) 0.0026(11)
C6 0.0208(12) 0.0204(13) 0.0178(12) 0.0020(10) 0.0027(9) -0.0003(10)
C7 0.0185(11) 0.0194(13) 0.0193(12) 0.0032(9) -0.0001(9) 0.0022(10)
C8 0.0271(13) 0.0256(14) 0.0215(12) 0.0081(10) 0.0029(10) 0.0012(11)
C9 0.0257(13) 0.0223(14) 0.0280(13) 0.0069(11) 0.0013(10) 0.0083(11)
C10 0.0188(12) 0.0250(14) 0.0250(13) 0.0027(10) 0.0038(10) 0.0085(10)
C11 0.0204(12) 0.0217(14) 0.0210(12) 0.0047(10) 0.0033(9) 0.0006(10)
C12 0.0159(11) 0.0170(13) 0.0186(12) 0.0014(9) -0.0012(9) 0.0022(9)
C13 0.0199(12) 0.0213(13) 0.0188(12) 0.0036(9) 0.0038(9) 0.0042(10)
C14 0.0283(13) 0.0221(14) 0.0253(13) 0.0041(10) 0.0039(10) 0.0115(11)
C15 0.0266(13) 0.0243(14) 0.0255(13) 0.0078(10) 0.0041(10) 0.0088(10)
C16 0.0202(12) 0.0189(13) 0.0182(12) 0.0052(9) 0.0032(9) 0.0027(10)
C17 0.0205(12) 0.0205(14) 0.0189(12) 0.0070(10) -0.0022(9) 0.0025(10)
C18 0.0202(12) 0.0219(13) 0.0186(12) 0.0073(10) 0.0020(9) 0.0044(10)
C19 0.0255(13) 0.0259(14) 0.0247(13) 0.0076(10) 0.0033(10) 0.0035(11)
C20 0.0319(14) 0.0391(17) 0.0227(13) 0.0079(11) 0.0077(10) 0.0121(12)
C21 0.0377(15) 0.0261(15) 0.0230(13) 0.0010(10) 0.0011(11) 0.0080(12)
C22 0.0282(13) 0.0223(14) 0.0233(13) 0.0048(10) -0.0018(10) 0.0011(10)
C23 0.0228(12) 0.0201(13) 0.0155(11) 0.0065(9) -0.0003(9) 0.0044(10)
C24 0.0213(12) 0.0234(14) 0.0211(12) 0.0096(10) 0.0023(9) 0.0038(10)

loop_
_atom_type_symbol
_atom_type_description
_atom_type_scat_dispersion_real
_atom_type_scat_dispersion_imag
_atom_type_scat_source
O O 0.0106 0.0060 'International Tables Vol C Tables 4.2.6.8 and 6.1.1.4'
N N 0.0061 0.0033 'International Tables Vol C Tables 4.2.6.8 and 6.1.1.4'
C C 0.0033 0.0016 'International Tables Vol C Tables 4.2.6.8 and 6.1.1.4'
H H 0.0000 0.0000 'International Tables Vol C Tables 4.2.6.8 and 6.1.1.4'

loop_
_geom_angle_atom_site_label_1
_geom_angle_atom_site_label_2
_geom_angle_atom_site_label_3
_geom_angle
_geom_angle_site_symmetry_1
_geom_angle_site_symmetry_3
_geom_angle_publ_flag
C1 N1 C13 122.52(17) . . ?
C1 N1 C14 123.08(17) . . ?
C13 N1 C14 110.37(17) . . ?
N1 C1 C2 121.3(2) . . ?
N1 C1 C6 119.29(18) . . ?
C2 C1 C6 119.3(2) . . ?
C3 C2 C1 120.7(2) . . ?
C2 C3 C4 120.4(2) . . ?
C5 C4 C3 119.2(2) . . ?
C4 C5 C6 121.8(2) . . ?
C5 C6 C1 118.48(19) . . ?
C5 C6 C7 122.8(2) . . ?
C1 C6 C7 118.69(19) . . ?
C8 C7 C12 117.82(19) . . ?
C8 C7 C6 122.2(2) . . ?
C12 C7 C6 120.00(19) . . ?
C9 C8 C7 122.0(2) . . ?
C8 C9 C10 119.6(2) . . ?
C11 C10 C9 119.5(2) . . ?
C10 C11 C12 121.3(2) . . ?
C11 C12 C7 119.6(2) . . ?
C11 C12 C13 120.92(19) . . ?
C7 C12 C13 119.14(17) . . ?
N1 C13 C12 112.09(17) . . ?
N1 C13 C16 101.16(15) . . ?
C12 C13 C16 119.48(17) . . ?
N1 C14 C15 104.23(16) . . ?
C14 C15 C16 106.25(17) . . ?
C24 C16 C17 103.40(16) . . ?
C24 C16 C15 113.44(17) . . ?
C17 C16 C15 112.14(18) . . ?
C24 C16 C13 113.08(18) . . ?
C17 C16 C13 114.16(16) . . ?
C15 C16 C13 101.04(15) . . ?
O1 C17 C18 126.7(2) . . ?
O1 C17 C16 124.89(19) . . ?
C18 C17 C16 108.44(18) . . ?
C19 C18 C23 121.10(19) . . ?
C19 C18 C17 129.4(2) . . ?
C23 C18 C17 109.53(18) . . ?
C20 C19 C18 117.5(2) . . ?
C19 C20 C21 121.5(2) . . ?
C22 C21 C20 120.9(2) . . ?
C21 C22 C23 117.8(2) . . ?
C22 C23 C18 121.16(19) . . ?
C22 C23 C24 128.8(2) . . ?
C18 C23 C24 110.07(18) . . ?
O2 C24 C23 125.5(2) . . ?
O2 C24 C16 126.19(19) . . ?
C23 C24 C16 108.30(17) . . ?

loop_
_geom_bond_atom_site_label_1
_geom_bond_atom_site_label_2
_geom_bond_distance
_geom_bond_site_symmetry_2
_geom_bond_publ_flag
O1 C17 1.214(2) . ?
O2 C24 1.216(2) . ?
N1 C1 1.374(3) . ?
N1 C13 1.450(2) . ?
N1 C14 1.455(3) . ?
C1 C2 1.400(3) . ?
C1 C6 1.410(3) . ?
C2 C3 1.382(3) . ?
C3 C4 1.387(3) . ?
C4 C5 1.382(3) . ?
C5 C6 1.397(3) . ?
C6 C7 1.478(3) . ?
C7 C8 1.397(3) . ?
C7 C12 1.407(3) . ?
C8 C9 1.380(3) . ?
C9 C10 1.385(3) . ?
C10 C11 1.381(3) . ?
C11 C12 1.390(3) . ?
C12 C13 1.511(3) . ?
C13 C16 1.565(3) . ?
C14 C15 1.535(3) . ?
C15 C16 1.546(3) . ?
C16 C24 1.526(3) . ?
C16 C17 1.526(3) . ?
C17 C18 1.486(3) . ?
C18 C19 1.385(3) . ?
C18 C23 1.390(3) . ?
C19 C20 1.385(3) . ?
C20 C21 1.391(3) . ?
C21 C22 1.382(3) . ?
C22 C23 1.387(3) . ?
C23 C24 1.481(3) . ?
